data_4316745
loop_
_publ_author_name
'Thomas L. Hatfield'
'Richard J. Staples'
'David T. Pierce'

_publ_section_title
;
 Structure Change Associated with the
 [MII/III1,4,7-Triazacyclononane-N,N',N''-triacetate (TCTA)]-/0 Electron
 Transfers (M = Mn, Fe, and Ni): Crystal Structure for
 [FeII(H2O)6][FeII(TCTA)]2
;
_journal_name_full 'Inorganic Chemistry'
_journal_page_first 9312
_journal_page_last 9320
_journal_paper_doi 10.1021/ic100933t
_journal_volume 49
_journal_year 2010
_chemical_formula_moiety '[Fe(II)(H2O)6][Fe(II)(TCTA)]'
_chemical_formula_sum 'C24 H48 Fe3 N6 O18'
_chemical_formula_weight 876.23
_chemical_name_systematic ?
_space_group_IT_number 159
_symmetry_cell_setting trigonal
_symmetry_space_group_name_Hall 'P 3 -2c'
_symmetry_space_group_name_H-M 'P 3 1 c'
_atom_sites_solution_hydrogens geom
_atom_sites_solution_primary direct
_atom_sites_solution_secondary difmap
_audit_creation_method SHELXL-97
_cell_angle_alpha 90.00
_cell_angle_beta 90.00
_cell_angle_gamma 120.00
_cell_formula_units_Z 2
_cell_length_a 12.530(3)
_cell_length_b 12.530(3)
_cell_length_c 12.656(4)
_cell_measurement_reflns_used 79
_cell_measurement_temperature 213(2)
_cell_measurement_theta_max 20.55
_cell_measurement_theta_min 2.47
_cell_volume 1720.8(8)
_computing_cell_refinement 'SMART (SIEMENS, V4.033, 1994)'
_computing_data_collection 'ASTRO (SIEMENS, V4.033, 1994)'
_computing_data_reduction 'SAINT (SIEMENS, V4.035, 1994)'
_computing_molecular_graphics 'SHELXTL (Sheldrick, Acta Cryst. A64 2008, 112-122)'
_computing_publication_material 'SHELXTL (Sheldrick, Acta Cryst. A64 2008, 112-122)'
_computing_structure_refinement 'SHELXL (Sheldrick, Acta Cryst. A64 2008, 112-122)'
_computing_structure_solution 'SHELXS (Sheldrick, Acta Cryst. A64 2008, 112-122)'
_diffrn_ambient_temperature 213(2)
_diffrn_measured_fraction_theta_full 1.000
_diffrn_measured_fraction_theta_max 0.948
_diffrn_measurement_method '\w, 0.3 deg'
_diffrn_radiation_monochromator graphite
_diffrn_radiation_source 'normal-focus sealed tube'
_diffrn_radiation_type MoK\a
_diffrn_radiation_wavelength 0.71073
_diffrn_reflns_av_R_equivalents 0.0347
_diffrn_reflns_av_sigmaI/netI 0.0280
_diffrn_reflns_limit_h_max 16
_diffrn_reflns_limit_h_min -13
_diffrn_reflns_limit_k_max 12
_diffrn_reflns_limit_k_min -16
_diffrn_reflns_limit_l_max 14
_diffrn_reflns_limit_l_min -16
_diffrn_reflns_number 8548
_diffrn_reflns_theta_full 25.00
_diffrn_reflns_theta_max 28.21
_diffrn_reflns_theta_min 1.88
_diffrn_standards_decay_% <1
_diffrn_standards_interval_count 0
_diffrn_standards_number 0
_exptl_absorpt_coefficient_mu 1.334
_exptl_absorpt_correction_T_max 0.8781
_exptl_absorpt_correction_T_min 0.7315
_exptl_absorpt_correction_type empirical
_exptl_absorpt_process_details SADABS
_exptl_crystal_colour brown
_exptl_crystal_density_diffrn 1.691
_exptl_crystal_density_method 'not measured'
_exptl_crystal_description hexagonal
_exptl_crystal_F_000 912
_exptl_crystal_size_max 0.25
_exptl_crystal_size_mid 0.25
_exptl_crystal_size_min 0.10
_refine_diff_density_max 0.228
_refine_diff_density_min -0.305
_refine_diff_density_rms 0.053
_refine_ls_abs_structure_details 'Flack H D (1983), Acta Cryst. A39, 876-881'
_refine_ls_abs_structure_Flack -0.005(17)
_refine_ls_extinction_method none
_refine_ls_goodness_of_fit_ref 1.130
_refine_ls_hydrogen_treatment mixed
_refine_ls_matrix_type full
_refine_ls_number_parameters 164
_refine_ls_number_reflns 2502
_refine_ls_number_restraints 1
_refine_ls_restrained_S_all 1.130
_refine_ls_R_factor_all 0.0331
_refine_ls_R_factor_gt 0.0275
_refine_ls_shift/su_max 0.020
_refine_ls_shift/su_mean 0.001
_refine_ls_structure_factor_coef Fsqd
_refine_ls_weighting_details 'calc w=1/[\s^2^(Fo^2^)+(0.0232P)^2^+0.9766P] where P=(Fo^2^+2Fc^2^)/3'
_refine_ls_weighting_scheme calc
_refine_ls_wR_factor_gt 0.0594
_refine_ls_wR_factor_ref 0.0629
_reflns_number_gt 2314
_reflns_number_total 2502
_reflns_threshold_expression >2sigma(I)
_cod_data_source_file ic100933t_si_001.cif
_cod_data_source_block dp01_Compound_1
_cod_depositor_comments
;
The following automatic conversions were performed:

'_symmetry_cell_setting' value 'Trigonal' changed to 'trigonal'
according to the built-in table from CIF Core dictionary named
'cif_core.dic' version 2.4.1 from
2010-06-29.

'_exptl_absorpt_correction_type' value 'Empirical'
changed to 'empirical' according to the built-in table from CIF Core
dictionary named 'cif_core.dic' version 2.4.1 from 2010-06-29.

Automatic conversion script
Id: cif_fix_values 1646 2011-03-28 12:23:43Z adriana 
;
_cod_original_cell_volume 1720.6(7)
_cod_database_code 4316745

loop_
_symmetry_equiv_pos_as_xyz
'x, y, z'
'-y, x-y, z'
'-x+y, -x, z'
'y, x, z+1/2'
'x-y, -y, z+1/2'
'-x, -x+y, z+1/2'

loop_
_atom_site_label
_atom_site_type_symbol
_atom_site_fract_x
_atom_site_fract_y
_atom_site_fract_z
_atom_site_U_iso_or_equiv
_atom_site_adp_type
_atom_site_occupancy
_atom_site_symmetry_multiplicity
_atom_site_calc_flag
_atom_site_refinement_flags
_atom_site_disorder_assembly
_atom_site_disorder_group
Fe1 Fe 0.3333 0.6667 -0.75585(5) 0.01740(14) Uani 1 3 d S . .
Fe2 Fe 0.3333 0.6667 -0.34953(5) 0.01807(15) Uani 1 3 d S . .
Fe11 Fe 0.0000 0.0000 -0.49357(5) 0.01442(12) Uani 1 3 d S . .
O1 O 0.3761(3) 0.5554(2) -0.66252(18) 0.0455(7) Uani 1 1 d . A .
O2 O 0.43077(19) 0.41223(18) -0.65630(17) 0.0304(5) Uani 1 1 d . A .
O3 O 0.26481(18) 0.50882(16) -0.24748(17) 0.0246(4) Uani 1 1 d . . .
H1S H 0.2108 0.4446 -0.2792 0.037 Uiso 1 1 d R . .
H2S H 0.3047 0.4711 -0.2381 0.037 Uiso 1 1 d R . .
O4 O 0.3989(2) 0.82273(19) -0.45007(16) 0.0261(5) Uani 1 1 d . . .
H3S H 0.3727 0.8692 -0.4276 0.039 Uiso 1 1 d . . .
H4S H 0.4136 0.8222 -0.5160 0.039 Uiso 1 1 d . . .
O11 O 0.0007(2) 0.14119(17) -0.40594(14) 0.0219(4) Uani 1 1 d . . .
O12 O 0.09126(19) 0.34430(17) -0.38858(15) 0.0270(4) Uani 1 1 d . . .
N1 N 0.3734(3) 0.5613(3) -0.8737(2) 0.0380(7) Uani 1 1 d . . .
N11 N 0.0659(2) 0.15122(19) -0.60699(17) 0.0184(4) Uani 1 1 d . . .
C1 C 0.2696(5) 0.4763(5) -0.9127(5) 0.0251(11) Uani 0.544(5) 1 d P A 1
H1A H 0.2238 0.4143 -0.8583 0.030 Uiso 0.544(5) 1 calc PR A 1
H1B H 0.2858 0.4354 -0.9714 0.030 Uiso 0.544(5) 1 calc PR A 1
C2 C 0.1918(6) 0.5312(7) -0.9521(5) 0.0238(13) Uani 0.544(5) 1 d P . 1
H2A H 0.1073 0.4640 -0.9643 0.029 Uiso 0.544(5) 1 calc PR A 1
H2B H 0.2248 0.5720 -1.0200 0.029 Uiso 0.544(5) 1 calc PR A 1
C3 C 0.4495(5) 0.5145(5) -0.8134(4) 0.0264(9) Uani 0.544(5) 1 d P A 1
H3A H 0.4417 0.4414 -0.8489 0.032 Uiso 0.544(5) 1 calc PR A 1
H3B H 0.5367 0.5784 -0.8137 0.032 Uiso 0.544(5) 1 calc PR A 1
C1B C 0.2552(6) 0.5053(7) -0.9608(6) 0.0251(11) Uani 0.46 1 d P A 2
H1BA H 0.2854 0.5478 -1.0285 0.030 Uiso 0.456(5) 1 calc PR A 2
H1BB H 0.2257 0.4176 -0.9724 0.030 Uiso 0.456(5) 1 calc PR A 2
C2B C 0.1490(8) 0.5202(9) -0.9247(7) 0.0238(13) Uani 0.46 1 d P . 2
H2BA H 0.0999 0.5172 -0.9861 0.029 Uiso 0.456(5) 1 calc PR A 2
H2BB H 0.0958 0.4517 -0.8778 0.029 Uiso 0.456(5) 1 calc PR A 2
C3B C 0.3516(6) 0.4455(6) -0.8222(5) 0.0264(9) Uani 0.46 1 d P A 2
H3BA H 0.3942 0.4098 -0.8608 0.032 Uiso 0.456(5) 1 calc PR A 2
H3BB H 0.2633 0.3850 -0.8203 0.032 Uiso 0.456(5) 1 calc PR A 2
C4 C 0.4059(2) 0.4833(2) -0.7037(2) 0.0237(6) Uani 1 1 d . . .
C11 C 0.1430(3) 0.1375(2) -0.6885(2) 0.0215(5) Uani 1 1 d . . .
H11A H 0.2142 0.2184 -0.7045 0.026 Uiso 1 1 calc R . .
H11B H 0.0950 0.1048 -0.7535 0.026 Uiso 1 1 calc R . .
C12 C 0.1879(2) 0.0508(3) -0.6506(2) 0.0213(5) Uani 1 1 d . . .
H12A H 0.2495 0.0917 -0.5971 0.026 Uiso 1 1 d R . .
H12B H 0.2250 0.0312 -0.7082 0.026 Uiso 1 1 d R . .
C13 C 0.1302(3) 0.2658(2) -0.5465(2) 0.0217(5) Uani 1 1 d . . .
H13A H 0.1280 0.3323 -0.5854 0.026 Uiso 1 1 calc R . .
H13B H 0.2166 0.2886 -0.5370 0.026 Uiso 1 1 calc R . .
C14 C 0.0696(2) 0.2502(2) -0.4388(2) 0.0194(5) Uani 1 1 d . . .

loop_
_atom_site_aniso_label
_atom_site_aniso_U_11
_atom_site_aniso_U_22
_atom_site_aniso_U_33
_atom_site_aniso_U_23
_atom_site_aniso_U_13
_atom_site_aniso_U_12
Fe1 0.01462(18) 0.01462(18) 0.0229(4) 0.000 0.000 0.00731(9)
Fe2 0.01610(18) 0.01610(18) 0.0220(4) 0.000 0.000 0.00805(9)
Fe11 0.01603(16) 0.01603(16) 0.0112(3) 0.000 0.000 0.00802(8)
O1 0.0872(19) 0.0538(15) 0.0288(13) -0.0166(11) -0.0230(13) 0.0603(15)
O2 0.0367(12) 0.0297(10) 0.0334(12) 0.0019(9) 0.0014(9) 0.0231(10)
O3 0.0234(10) 0.0189(8) 0.0311(10) 0.0013(9) -0.0028(9) 0.0103(8)
O4 0.0325(11) 0.0222(11) 0.0261(11) 0.0048(8) 0.0100(9) 0.0155(9)
O11 0.0314(10) 0.0189(10) 0.0150(9) 0.0020(7) 0.0050(9) 0.0122(9)
O12 0.0393(12) 0.0201(10) 0.0211(10) -0.0045(8) -0.0026(9) 0.0145(9)
N1 0.069(2) 0.0459(16) 0.0231(14) 0.0142(12) 0.0193(13) 0.0463(16)
N11 0.0208(11) 0.0190(10) 0.0140(10) 0.0005(9) 0.0005(9) 0.0090(9)
C1 0.028(2) 0.024(2) 0.023(3) -0.009(2) -0.003(2) 0.0128(17)
C2 0.026(4) 0.024(2) 0.015(3) -0.004(2) -0.002(2) 0.008(3)
C3 0.033(2) 0.029(2) 0.024(2) 0.0001(17) 0.0016(18) 0.0203(17)
C1B 0.028(2) 0.024(2) 0.023(3) -0.009(2) -0.003(2) 0.0128(17)
C2B 0.026(4) 0.024(2) 0.015(3) -0.004(2) -0.002(2) 0.008(3)
C3B 0.033(2) 0.029(2) 0.024(2) 0.0001(17) 0.0016(18) 0.0203(17)
C4 0.0225(14) 0.0227(14) 0.0289(15) 0.0048(11) 0.0069(11) 0.0135(12)
C11 0.0267(14) 0.0240(14) 0.0128(12) 0.0031(11) 0.0050(11) 0.0118(11)
C12 0.0196(12) 0.0275(13) 0.0153(12) -0.0011(11) 0.0026(10) 0.0106(11)
C13 0.0247(13) 0.0166(11) 0.0193(12) 0.0002(11) 0.0038(11) 0.0068(11)
C14 0.0221(13) 0.0212(13) 0.0152(12) -0.0036(10) -0.0060(10) 0.0110(11)

loop_
_atom_type_symbol
_atom_type_description
_atom_type_scat_dispersion_real
_atom_type_scat_dispersion_imag
_atom_type_scat_source
C C 0.0033 0.0016 'International Tables Vol C Tables 4.2.6.8 and 6.1.1.4'
H H 0.0000 0.0000 'International Tables Vol C Tables 4.2.6.8 and 6.1.1.4'
N N 0.0061 0.0033 'International Tables Vol C Tables 4.2.6.8 and 6.1.1.4'
O O 0.0106 0.0060 'International Tables Vol C Tables 4.2.6.8 and 6.1.1.4'
Fe Fe 0.3463 0.8444 'International Tables Vol C Tables 4.2.6.8 and 6.1.1.4'

loop_
_geom_angle_atom_site_label_1
_geom_angle_atom_site_label_2
_geom_angle_atom_site_label_3
_geom_angle
_geom_angle_site_symmetry_1
_geom_angle_site_symmetry_3
_geom_angle_publ_flag
O1 Fe1 O1 91.23(9) 3_565 2_665 ?
O1 Fe1 O1 91.23(9) 3_565 . ?
O1 Fe1 O1 91.23(9) 2_665 . ?
O1 Fe1 N1 76.86(9) 3_565 3_565 ?
O1 Fe1 N1 133.18(12) 2_665 3_565 ?
O1 Fe1 N1 133.40(11) . 3_565 ?
O1 Fe1 N1 133.40(11) 3_565 2_665 ?
O1 Fe1 N1 76.86(9) 2_665 2_665 ?
O1 Fe1 N1 133.18(11) . 2_665 ?
N1 Fe1 N1 79.40(10) 3_565 2_665 ?
O1 Fe1 N1 133.18(12) 3_565 . ?
O1 Fe1 N1 133.40(11) 2_665 . ?
O1 Fe1 N1 76.86(9) . . ?
N1 Fe1 N1 79.40(10) 3_565 . ?
N1 Fe1 N1 79.40(10) 2_665 . ?
O4 Fe2 O4 87.80(8) 2_665 . ?
O4 Fe2 O4 87.80(8) 2_665 3_565 ?
O4 Fe2 O4 87.80(8) . 3_565 ?
O4 Fe2 O3 92.81(8) 2_665 3_565 ?
O4 Fe2 O3 91.79(8) . 3_565 ?
O4 Fe2 O3 179.25(9) 3_565 3_565 ?
O4 Fe2 O3 179.25(8) 2_665 2_665 ?
O4 Fe2 O3 92.81(8) . 2_665 ?
O4 Fe2 O3 91.79(8) 3_565 2_665 ?
O3 Fe2 O3 87.61(8) 3_565 2_665 ?
O4 Fe2 O3 91.79(8) 2_665 . ?
O4 Fe2 O3 179.25(8) . . ?
O4 Fe2 O3 92.81(8) 3_565 . ?
O3 Fe2 O3 87.61(8) 3_565 . ?
O3 Fe2 O3 87.61(8) 2_665 . ?
O11 Fe11 O11 94.32(7) . 3 ?
O11 Fe11 O11 94.32(7) . 2 ?
O11 Fe11 O11 94.32(7) 3 2 ?
O11 Fe11 N11 113.55(8) . 2 ?
O11 Fe11 N11 151.13(8) 3 2 ?
O11 Fe11 N11 76.94(8) 2 2 ?
O11 Fe11 N11 151.13(8) . 3 ?
O11 Fe11 N11 76.94(8) 3 3 ?
O11 Fe11 N11 113.55(8) 2 3 ?
N11 Fe11 N11 81.47(9) 2 3 ?
O11 Fe11 N11 76.94(8) . . ?
O11 Fe11 N11 113.55(9) 3 . ?
O11 Fe11 N11 151.13(8) 2 . ?
N11 Fe11 N11 81.47(9) 2 . ?
N11 Fe11 N11 81.47(9) 3 . ?
C4 O1 Fe1 121.0(2) . . ?
C14 O11 Fe11 116.83(17) . . ?
C1 N1 C2B 127.6(6) . 2_665 ?
C1 N1 C3B 75.3(4) . . ?
C2B N1 C3B 117.9(5) 2_665 . ?
C1 N1 C3 115.5(4) . . ?
C2B N1 C3 82.4(4) 2_665 . ?
C3B N1 C3 42.3(3) . . ?
C1 N1 C2 117.6(4) . 2_665 ?
C2B N1 C2 21.7(4) 2_665 2_665 ?
C3B N1 C2 138.1(4) . 2_665 ?
C3 N1 C2 104.0(4) . 2_665 ?
C1 N1 C1B 26.0(3) . . ?
C2B N1 C1B 109.8(5) 2_665 . ?
C3B N1 C1B 100.7(4) . . ?
C3 N1 C1B 137.9(4) . . ?
C2 N1 C1B 94.6(4) 2_665 . ?
C1 N1 Fe1 108.3(3) . . ?
C2B N1 Fe1 113.7(5) 2_665 . ?
C3B N1 Fe1 107.5(3) . . ?
C3 N1 Fe1 105.1(2) . . ?
C2 N1 Fe1 105.3(3) 2_665 . ?
C1B N1 Fe1 105.9(3) . . ?
C13 N11 C11 114.0(2) . . ?
C13 N11 C12 109.7(2) . 2 ?
C11 N11 C12 112.8(2) . 2 ?
C13 N11 Fe11 106.93(16) . . ?
C11 N11 Fe11 110.04(15) . . ?
C12 N11 Fe11 102.58(15) 2 . ?
N1 C1 C2 110.9(5) . . ?
C1 C2 N1 113.9(5) . 3_565 ?
C4 C3 N1 110.4(4) . . ?
C2B C1B N1 113.4(6) . . ?
N1 C2B C1B 111.5(7) 3_565 . ?
N1 C3B C4 106.0(4) . . ?
O2 C4 O1 126.3(3) . . ?
O2 C4 C3 117.1(3) . . ?
O1 C4 C3 114.0(3) . . ?
O2 C4 C3B 117.4(3) . . ?
O1 C4 C3B 111.3(3) . . ?
C3 C4 C3B 41.3(3) . . ?
N11 C11 C12 110.9(2) . . ?
N11 C12 C11 111.8(2) 3 . ?
N11 C13 C14 110.3(2) . . ?
O12 C14 O11 124.2(3) . . ?
O12 C14 C13 118.4(2) . . ?
O11 C14 C13 117.4(2) . . ?

loop_
_geom_bond_atom_site_label_1
_geom_bond_atom_site_label_2
_geom_bond_distance
_geom_bond_site_symmetry_2
_geom_bond_publ_flag
Fe1 O1 2.091(2) 3_565 ?
Fe1 O1 2.091(2) 2_665 ?
Fe1 O1 2.091(2) . ?
Fe1 N1 2.210(3) 3_565 ?
Fe1 N1 2.210(3) 2_665 ?
Fe1 N1 2.210(3) . ?
Fe2 O4 2.124(2) 2_665 ?
Fe2 O4 2.124(2) . ?
Fe2 O4 2.124(2) 3_565 ?
Fe2 O3 2.1491(19) 3_565 ?
Fe2 O3 2.1491(19) 2_665 ?
Fe2 O3 2.1491(19) . ?
Fe11 O11 2.0844(18) . ?
Fe11 O11 2.0844(18) 3 ?
Fe11 O11 2.0844(18) 2 ?
Fe11 N11 2.184(2) 2 ?
Fe11 N11 2.184(2) 3 ?
Fe11 N11 2.184(2) . ?
O1 C4 1.251(4) . ?
O2 C4 1.235(3) . ?
O11 C14 1.266(3) . ?
O12 C14 1.245(3) . ?
N1 C1 1.297(6) . ?
N1 C2B 1.335(10) 2_665 ?
N1 C3B 1.486(6) . ?
N1 C3 1.549(6) . ?
N1 C2 1.573(8) 2_665 ?
N1 C1B 1.691(7) . ?
N11 C13 1.463(3) . ?
N11 C11 1.481(3) . ?
N11 C12 1.488(3) 2 ?
C1 C2 1.531(9) . ?
C2 N1 1.573(7) 3_565 ?
C3 C4 1.471(6) . ?
C1B C2B 1.504(10) . ?
C2B N1 1.335(10) 3_565 ?
C3B C4 1.617(7) . ?
C11 C12 1.528(4) . ?
C12 N11 1.488(3) 3 ?
C13 C14 1.524(4) . ?

loop_
_geom_torsion_atom_site_label_1
_geom_torsion_atom_site_label_2
_geom_torsion_atom_site_label_3
_geom_torsion_atom_site_label_4
_geom_torsion
_geom_torsion_site_symmetry_1
_geom_torsion_site_symmetry_2
_geom_torsion_site_symmetry_3
_geom_torsion_site_symmetry_4
_geom_torsion_publ_flag
O1 Fe1 O1 C4 135.3(3) 3_565 . . . ?
O1 Fe1 O1 C4 -133.4(3) 2_665 . . . ?
N1 Fe1 O1 C4 62.4(3) 3_565 . . . ?
N1 Fe1 O1 C4 -60.3(3) 2_665 . . . ?
N1 Fe1 O1 C4 1.1(3) . . . . ?
O11 Fe11 O11 C14 91.4(2) 3 . . . ?
O11 Fe11 O11 C14 -173.9(2) 2 . . . ?
N11 Fe11 O11 C14 -96.3(2) 2 . . . ?
N11 Fe11 O11 C14 20.8(3) 3 . . . ?
N11 Fe11 O11 C14 -21.75(18) . . . . ?
O1 Fe1 N1 C1 24.9(4) 3_565 . . . ?
O1 Fe1 N1 C1 -176.9(3) 2_665 . . . ?
O1 Fe1 N1 C1 104.0(3) . . . . ?
N1 Fe1 N1 C1 -35.6(3) 3_565 . . . ?
N1 Fe1 N1 C1 -116.6(3) 2_665 . . . ?
O1 Fe1 N1 C2B 172.7(4) 3_565 . . 2_665 ?
O1 Fe1 N1 C2B -29.1(4) 2_665 . . 2_665 ?
O1 Fe1 N1 C2B -108.2(4) . . . 2_665 ?
N1 Fe1 N1 C2B 112.2(4) 3_565 . . 2_665 ?
N1 Fe1 N1 C2B 31.2(4) 2_665 . . 2_665 ?
O1 Fe1 N1 C3B -54.9(3) 3_565 . . . ?
O1 Fe1 N1 C3B 103.2(3) 2_665 . . . ?
O1 Fe1 N1 C3B 24.2(3) . . . . ?
N1 Fe1 N1 C3B -115.4(4) 3_565 . . . ?
N1 Fe1 N1 C3B 163.5(3) 2_665 . . . ?
O1 Fe1 N1 C3 -99.0(3) 3_565 . . . ?
O1 Fe1 N1 C3 59.1(3) 2_665 . . . ?
O1 Fe1 N1 C3 -19.9(3) . . . . ?
N1 Fe1 N1 C3 -159.5(3) 3_565 . . . ?
N1 Fe1 N1 C3 119.4(3) 2_665 . . . ?
O1 Fe1 N1 C2 151.5(3) 3_565 . . 2_665 ?
O1 Fe1 N1 C2 -50.4(3) 2_665 . . 2_665 ?
O1 Fe1 N1 C2 -129.4(3) . . . 2_665 ?
N1 Fe1 N1 C2 91.0(3) 3_565 . . 2_665 ?
N1 Fe1 N1 C2 10.0(3) 2_665 . . 2_665 ?
O1 Fe1 N1 C1B 52.1(3) 3_565 . . . ?
O1 Fe1 N1 C1B -149.8(3) 2_665 . . . ?
O1 Fe1 N1 C1B 131.2(3) . . . . ?
N1 Fe1 N1 C1B -8.4(3) 3_565 . . . ?
N1 Fe1 N1 C1B -89.5(3) 2_665 . . . ?
O11 Fe11 N11 C13 29.36(18) . . . . ?
O11 Fe11 N11 C13 -59.68(19) 3 . . . ?
O11 Fe11 N11 C13 104.3(2) 2 . . . ?
N11 Fe11 N11 C13 146.1(2) 2 . . . ?
N11 Fe11 N11 C13 -131.3(2) 3 . . . ?
O11 Fe11 N11 C11 153.71(18) . . . . ?
O11 Fe11 N11 C11 64.67(18) 3 . . . ?
O11 Fe11 N11 C11 -131.4(2) 2 . . . ?
N11 Fe11 N11 C11 -89.58(13) 2 . . . ?
N11 Fe11 N11 C11 -6.99(16) 3 . . . ?
O11 Fe11 N11 C12 -86.05(16) . . . 2 ?
O11 Fe11 N11 C12 -175.09(15) 3 . . 2 ?
O11 Fe11 N11 C12 -11.2(3) 2 . . 2 ?
N11 Fe11 N11 C12 30.66(17) 2 . . 2 ?
N11 Fe11 N11 C12 113.24(13) 3 . . 2 ?
C2B N1 C1 C2 -90.0(7) 2_665 . . . ?
C3B N1 C1 C2 156.0(5) . . . . ?
C3 N1 C1 C2 169.5(4) . . . . ?
C2 N1 C1 C2 -67.0(6) 2_665 . . . ?
C1B N1 C1 C2 -37.0(7) . . . . ?
Fe1 N1 C1 C2 52.0(5) . . . . ?
N1 C1 C2 N1 -44.5(7) . . . 3_565 ?
C1 N1 C3 C4 -83.5(5) . . . . ?
C2B N1 C3 C4 148.3(6) 2_665 . . . ?
C3B N1 C3 C4 -63.9(5) . . . . ?
C2 N1 C3 C4 146.1(4) 2_665 . . . ?
C1B N1 C3 C4 -100.4(5) . . . . ?
Fe1 N1 C3 C4 35.8(4) . . . . ?
C1 N1 C1B C2B 88.2(10) . . . . ?
C2B N1 C1B C2B -134.0(7) 2_665 . . . ?
C3B N1 C1B C2B 101.0(6) . . . . ?
C3 N1 C1B C2B 125.1(6) . . . . ?
C2 N1 C1B C2B -118.2(7) 2_665 . . . ?
Fe1 N1 C1B C2B -10.9(6) . . . . ?
N1 C1B C2B N1 37.1(9) . . . 3_565 ?
C1 N1 C3B C4 -145.4(5) . . . . ?
C2B N1 C3B C4 89.5(6) 2_665 . . . ?
C3 N1 C3B C4 52.8(4) . . . . ?
C2 N1 C3B C4 99.5(6) 2_665 . . . ?
C1B N1 C3B C4 -151.2(4) . . . . ?
Fe1 N1 C3B C4 -40.5(4) . . . . ?
Fe1 O1 C4 O2 -178.6(2) . . . . ?
Fe1 O1 C4 C3 20.3(4) . . . . ?
Fe1 O1 C4 C3B -24.5(4) . . . . ?
N1 C3 C4 O2 158.9(3) . . . . ?
N1 C3 C4 O1 -38.2(5) . . . . ?
N1 C3 C4 C3B 57.4(4) . . . . ?
N1 C3B C4 O2 -159.7(3) . . . . ?
N1 C3B C4 O1 43.6(5) . . . . ?
N1 C3B C4 C3 -58.8(4) . . . . ?
C13 N11 C11 C12 101.5(3) . . . . ?
C12 N11 C11 C12 -132.5(2) 2 . . . ?
Fe11 N11 C11 C12 -18.6(2) . . . . ?
N11 C11 C12 N11 48.9(3) . . . 3 ?
C11 N11 C13 C14 -155.3(2) . . . . ?
C12 N11 C13 C14 77.1(3) 2 . . . ?
Fe11 N11 C13 C14 -33.4(3) . . . . ?
Fe11 O11 C14 O12 -171.0(2) . . . . ?
Fe11 O11 C14 C13 8.6(3) . . . . ?
N11 C13 C14 O12 -162.0(2) . . . . ?
N11 C13 C14 O11 18.4(4) . . . . ?
